data_7010075
loop_
_publ_author_name
'Rocchini, Eliana'
'Rigo, Pierluigi'
'Mezzetti, Antonio'
'Stephan, Tim'
'Morris, Robert H.'
'Lough, Alan J.'
'Forde, Cameron E.'
'Fong, Tina P.'
'Drouin, Samantha D.'

_publ_section_title
;
 Synthesis and properties of iron-group hydrido-cyano complexes
 trans-[MH(CN)(L)2], M&#x2005;=&#x2005;Fe, Ru or Os,
 L&#x2005;=&#x2005;diphosphine, and their hydrogen, trifluoroboron and
 triphenylboron isocyanide derivatives of the type
 trans-[MH(CNH)(L)2]O3SCF3, trans-[MH(CNBX3)(L)2], X&#x2005;=&#x2005;F
 or Ph, and trans-[M(H2)(CNBF3)(dppp)2]BF4
 [dppp&#x2005;=&#x2005;Ph2P(CH2)3PPh2]
;
_journal_issue 20
_journal_name_full 'Journal of the Chemical Society, Dalton Transactions'
_journal_page_first 3591
_journal_paper_doi 10.1039/b005687l
_journal_year 2000
_chemical_formula_sum 'C53 H50 B F4 N Os P4'
_chemical_formula_weight 1101.83
_space_group_IT_number 14
_symmetry_cell_setting monoclinic
_symmetry_space_group_name_Hall '-P 2ybc'
_symmetry_space_group_name_H-M 'P 1 21/c 1'
_atom_sites_solution_hydrogens geom
_atom_sites_solution_primary direct
_atom_sites_solution_secondary difmap
_audit_creation_method SHELXL-97
_cell_angle_alpha 90.00
_cell_angle_beta 107.904(12)
_cell_angle_gamma 90.00
_cell_formula_units_Z 4
_cell_length_a 12.825(2)
_cell_length_b 21.230(3)
_cell_length_c 18.373(2)
_cell_measurement_reflns_used 44
_cell_measurement_temperature 173(2)
_cell_measurement_theta_max 12.52
_cell_measurement_theta_min 4.72
_cell_volume 4760.2(12)
_computing_cell_refinement 'Siemens XSCANS'
_computing_data_collection 'Siemens XSCANS'
_computing_data_reduction 'Siemens SHELXTL'
_computing_molecular_graphics 'Siemens SHELXTL'
_computing_publication_material 'Siemens SHELXTL'
_computing_structure_refinement 'Siemens SHELXTL'
_computing_structure_solution 'Siemens SHELXTL'
_diffrn_ambient_temperature 173(2)
_diffrn_measured_fraction_theta_full 0.988
_diffrn_measured_fraction_theta_max 0.988
_diffrn_measurement_device_type 'Bruker P4'
_diffrn_measurement_method '\w scans'
_diffrn_radiation_monochromator graphite
_diffrn_radiation_source 'fine-focus sealed tube'
_diffrn_radiation_type MoK\a
_diffrn_radiation_wavelength 0.71073
_diffrn_reflns_av_R_equivalents 0.0391
_diffrn_reflns_av_sigmaI/netI 0.0873
_diffrn_reflns_limit_h_max 16
_diffrn_reflns_limit_h_min -15
_diffrn_reflns_limit_k_max 27
_diffrn_reflns_limit_k_min -19
_diffrn_reflns_limit_l_max 22
_diffrn_reflns_limit_l_min -23
_diffrn_reflns_number 10732
_diffrn_reflns_theta_full 27.00
_diffrn_reflns_theta_max 27.00
_diffrn_reflns_theta_min 2.50
_diffrn_standards_decay_% 9.32
_diffrn_standards_interval_count 97
_diffrn_standards_number 3
_exptl_absorpt_coefficient_mu 2.867
_exptl_absorpt_correction_T_max 0.5585
_exptl_absorpt_correction_T_min 0.3720
_exptl_absorpt_correction_type psi-scan
_exptl_absorpt_process_details 'SHELXTL (Sheldrick, 1997)'
_exptl_crystal_density_diffrn 1.537
_exptl_crystal_density_meas ?
_exptl_crystal_density_method 'not measured'
_exptl_crystal_F_000 2208
_exptl_crystal_size_max 0.43
_exptl_crystal_size_mid 0.33
_exptl_crystal_size_min 0.23
_refine_diff_density_max 1.098
_refine_diff_density_min -1.215
_refine_diff_density_rms 0.125
_refine_ls_extinction_method none
_refine_ls_goodness_of_fit_ref 0.929
_refine_ls_hydrogen_treatment mixed
_refine_ls_matrix_type full
_refine_ls_number_parameters 579
_refine_ls_number_reflns 10286
_refine_ls_number_restraints 11
_refine_ls_restrained_S_all 0.928
_refine_ls_R_factor_all 0.0757
_refine_ls_R_factor_gt 0.0439
_refine_ls_shift/su_max 0.001
_refine_ls_shift/su_mean 0.000
_refine_ls_structure_factor_coef Fsqd
_refine_ls_weighting_details 'calc w=1/[\s^2^(Fo^2^)+(0.0467P)^2^+0.0000P] where P=(Fo^2^+2Fc^2^)/3'
_refine_ls_weighting_scheme calc
_refine_ls_wR_factor_gt 0.0956
_refine_ls_wR_factor_ref 0.1028
_reflns_number_gt 6986
_reflns_number_total 10286
_reflns_threshold_expression >2sigma(I)
_cod_data_source_file b005687l.txt
_cod_data_source_block s9717r
_cod_depositor_comments
;
 Removing duplicate rows from the ATOM_TYPE loop.

 Antanas Vaitkus,
 2018-08-07

The following automatic conversions were performed:
'_symmetry_cell_setting' value 'Monoclinic' changed to 'monoclinic'
according to '/home/saulius/struct/CIF-dictionaries/cif_core.dic'
dictionary named 'cif_core.dic' version 2.4.1 from 2010-06-29.

Automatic conversion script
Id: cif_fix_enum 1527 2010-12-29 10:47:43Z saulius 

The following automatic conversions were performed:

'_exptl_crystal_density_meas' value 'not_measured' was changed to '?'
- the value is perceived as not measured.

Automatic conversion script
Id: cif_fix_values 3008 2015-01-20 13:52:24Z robertas 
;
_cod_original_cell_volume 4760.1(12)
_cod_original_sg_symbol_H-M P2(1)/c
_cod_original_formula_sum 'C53 H2 H48 B F4 N Os P4'
_cod_database_code 7010075

loop_
_symmetry_equiv_pos_as_xyz
'x, y, z'
'-x, y+1/2, -z+1/2'
'-x, -y, -z'
'x, -y-1/2, z-1/2'

loop_
_atom_site_label
_atom_site_type_symbol
_atom_site_fract_x
_atom_site_fract_y
_atom_site_fract_z
_atom_site_U_iso_or_equiv
_atom_site_adp_type
_atom_site_occupancy
_atom_site_symmetry_multiplicity
_atom_site_calc_flag
_atom_site_refinement_flags
_atom_site_disorder_assembly
_atom_site_disorder_group
Os1 Os -0.087077(17) -0.341941(11) 0.745793(13) 0.02336(7) Uani 1 1 d . . .
H1OS H -0.104(4) -0.267(3) 0.712(3) 0.029(15) Uiso 1 1 d . . .
P1 P 0.02634(11) -0.33882(8) 0.66764(8) 0.0268(3) Uani 1 1 d . . .
P2 P -0.22131(12) -0.36943(7) 0.63149(9) 0.0274(3) Uani 1 1 d . . .
P3 P 0.04443(12) -0.30748(7) 0.85853(8) 0.0272(3) Uani 1 1 d . . .
P4 P -0.20501(12) -0.32668(7) 0.82033(9) 0.0280(4) Uani 1 1 d . . .
N1 N -0.0195(5) -0.4791(3) 0.8067(4) 0.0501(16) Uani 1 1 d D . .
H1N H 0.015(5) -0.511(2) 0.843(3) 0.060 Uiso 1 1 d D . .
C1 C -0.0628(5) -0.3222(3) 0.5703(3) 0.0347(15) Uani 1 1 d . . .
H1A H -0.0857 -0.2775 0.5665 0.042 Uiso 1 1 calc R . .
H1B H -0.0219 -0.3295 0.5333 0.042 Uiso 1 1 calc R . .
C2 C -0.1626(5) -0.3639(3) 0.5508(3) 0.0314(14) Uani 1 1 d . . .
H2A H -0.1425 -0.4066 0.5380 0.038 Uiso 1 1 calc R . .
H2B H -0.2188 -0.3469 0.5052 0.038 Uiso 1 1 calc R . .
C3 C -0.0051(5) -0.3332(3) 0.9376(3) 0.0343(14) Uani 1 1 d . . .
H3A H -0.0026 -0.3797 0.9418 0.041 Uiso 1 1 calc R . .
H3B H 0.0414 -0.3153 0.9866 0.041 Uiso 1 1 calc R . .
C4 C -0.1220(5) -0.3101(3) 0.9205(3) 0.0353(15) Uani 1 1 d . . .
H4A H -0.1215 -0.2642 0.9298 0.042 Uiso 1 1 calc R . .
H4B H -0.1562 -0.3309 0.9557 0.042 Uiso 1 1 calc R . .
C5 C -0.0459(5) -0.4287(3) 0.7839(4) 0.0345(14) Uani 1 1 d . . .
C11 C 0.0988(4) -0.4106(3) 0.6588(4) 0.0299(14) Uani 1 1 d . . .
C12 C 0.0884(6) -0.4399(3) 0.5896(4) 0.0428(16) Uani 1 1 d . . .
H12A H 0.0420 -0.4226 0.5433 0.051 Uiso 1 1 calc R . .
C13 C 0.1460(6) -0.4943(3) 0.5886(4) 0.056(2) Uani 1 1 d . . .
H13A H 0.1372 -0.5139 0.5406 0.067 Uiso 1 1 calc R . .
C14 C 0.2136(6) -0.5215(3) 0.6511(4) 0.0461(17) Uani 1 1 d . . .
H14A H 0.2526 -0.5588 0.6474 0.055 Uiso 1 1 calc R . .
C15 C 0.2250(5) -0.4936(3) 0.7215(4) 0.0423(16) Uani 1 1 d . . .
H15A H 0.2715 -0.5118 0.7672 0.051 Uiso 1 1 calc R . .
C16 C 0.1677(5) -0.4390(3) 0.7244(3) 0.0323(14) Uani 1 1 d . . .
H16A H 0.1755 -0.4201 0.7727 0.039 Uiso 1 1 calc R . .
C21 C 0.1299(5) -0.2763(3) 0.6753(3) 0.0305(14) Uani 1 1 d . . .
C22 C 0.2383(5) -0.2897(3) 0.6799(4) 0.0397(16) Uani 1 1 d . . .
H22A H 0.2627 -0.3320 0.6815 0.048 Uiso 1 1 calc R . .
C23 C 0.3098(6) -0.2402(4) 0.6819(4) 0.0517(19) Uani 1 1 d . . .
H23A H 0.3837 -0.2489 0.6850 0.062 Uiso 1 1 calc R . .
C24 C 0.2752(7) -0.1784(4) 0.6796(5) 0.061(2) Uani 1 1 d . . .
H24A H 0.3249 -0.1449 0.6811 0.074 Uiso 1 1 calc R . .
C25 C 0.1681(7) -0.1659(4) 0.6751(5) 0.063(2) Uani 1 1 d . . .
H25A H 0.1439 -0.1234 0.6724 0.075 Uiso 1 1 calc R . .
C26 C 0.0950(5) -0.2142(3) 0.6744(4) 0.0423(16) Uani 1 1 d . . .
H26A H 0.0220 -0.2050 0.6734 0.051 Uiso 1 1 calc R . .
C31 C -0.2797(5) -0.4486(3) 0.6148(4) 0.0346(15) Uani 1 1 d . . .
C32 C -0.3301(5) -0.4696(3) 0.5398(4) 0.0410(16) Uani 1 1 d . . .
H32A H -0.3327 -0.4428 0.4978 0.049 Uiso 1 1 calc R . .
C33 C -0.3762(5) -0.5295(3) 0.5264(5) 0.0486(19) Uani 1 1 d . . .
H33A H -0.4097 -0.5432 0.4754 0.058 Uiso 1 1 calc R . .
C34 C -0.3741(5) -0.5688(3) 0.5857(5) 0.051(2) Uani 1 1 d . . .
H34A H -0.4057 -0.6096 0.5759 0.061 Uiso 1 1 calc R . .
C35 C -0.3254(6) -0.5487(3) 0.6606(5) 0.053(2) Uani 1 1 d . . .
H35A H -0.3236 -0.5757 0.7022 0.064 Uiso 1 1 calc R . .
C36 C -0.2789(5) -0.4883(3) 0.6743(4) 0.0418(17) Uani 1 1 d . . .
H36A H -0.2463 -0.4745 0.7254 0.050 Uiso 1 1 calc R . .
C41 C -0.3438(5) -0.3204(3) 0.5969(3) 0.0309(14) Uani 1 1 d . . .
C42 C -0.4479(5) -0.3425(3) 0.5954(4) 0.0386(15) Uani 1 1 d . . .
H42A H -0.4558 -0.3842 0.6118 0.046 Uiso 1 1 calc R . .
C43 C -0.5386(5) -0.3041(4) 0.5701(4) 0.0495(19) Uani 1 1 d . . .
H43A H -0.6086 -0.3196 0.5689 0.059 Uiso 1 1 calc R . .
C44 C -0.5286(6) -0.2432(4) 0.5465(4) 0.0473(18) Uani 1 1 d . . .
H44A H -0.5910 -0.2167 0.5294 0.057 Uiso 1 1 calc R . .
C45 C -0.4257(6) -0.2212(4) 0.5481(4) 0.0463(17) Uani 1 1 d . . .
H45A H -0.4179 -0.1798 0.5310 0.056 Uiso 1 1 calc R . .
C46 C -0.3354(5) -0.2593(3) 0.5744(4) 0.0380(15) Uani 1 1 d . . .
H46A H -0.2653 -0.2430 0.5770 0.046 Uiso 1 1 calc R . .
C51 C 0.1845(4) -0.3375(3) 0.8838(3) 0.0295(13) Uani 1 1 d . . .
C52 C 0.2632(5) -0.3056(3) 0.8615(3) 0.0378(15) Uani 1 1 d . . .
H52A H 0.2471 -0.2656 0.8376 0.045 Uiso 1 1 calc R . .
C53 C 0.3668(5) -0.3324(3) 0.8739(4) 0.0438(17) Uani 1 1 d . . .
H53A H 0.4202 -0.3108 0.8572 0.053 Uiso 1 1 calc R . .
C54 C 0.3927(6) -0.3905(4) 0.9108(4) 0.054(2) Uani 1 1 d . . .
H54A H 0.4632 -0.4085 0.9192 0.064 Uiso 1 1 calc R . .
C55 C 0.3155(6) -0.4212(4) 0.9348(4) 0.055(2) Uani 1 1 d . . .
H55A H 0.3331 -0.4604 0.9605 0.066 Uiso 1 1 calc R . .
C56 C 0.2108(5) -0.3956(3) 0.9218(4) 0.0430(16) Uiso 1 1 d . . .
H56A H 0.1577 -0.4173 0.9386 0.052 Uiso 1 1 calc R . .
C61 C 0.0667(5) -0.2226(3) 0.8771(3) 0.0275(13) Uani 1 1 d . . .
C62 C 0.0042(5) -0.1784(3) 0.8282(4) 0.0350(15) Uani 1 1 d . . .
H62A H -0.0515 -0.1916 0.7835 0.042 Uiso 1 1 calc R . .
C63 C 0.0222(6) -0.1138(3) 0.8436(4) 0.0421(16) Uani 1 1 d . . .
H63A H -0.0205 -0.0832 0.8095 0.051 Uiso 1 1 calc R . .
C64 C 0.1020(5) -0.0957(3) 0.9083(4) 0.0438(17) Uani 1 1 d . . .
H64A H 0.1152 -0.0521 0.9188 0.053 Uiso 1 1 calc R . .
C65 C 0.1641(5) -0.1395(3) 0.9591(4) 0.0458(18) Uani 1 1 d . . .
H65A H 0.2189 -0.1259 1.0041 0.055 Uiso 1 1 calc R . .
C66 C 0.1464(5) -0.2032(3) 0.9446(4) 0.0344(14) Uani 1 1 d . . .
H66A H 0.1878 -0.2335 0.9798 0.041 Uiso 1 1 calc R . .
C71 C -0.2937(5) -0.3922(3) 0.8275(4) 0.0349(15) Uani 1 1 d . . .
C72 C -0.4028(5) -0.3947(3) 0.7829(4) 0.0472(18) Uani 1 1 d . . .
H72A H -0.4352 -0.3605 0.7506 0.057 Uiso 1 1 calc R . .
C73 C -0.4640(7) -0.4484(4) 0.7861(5) 0.068(3) Uani 1 1 d . . .
H73A H -0.5385 -0.4503 0.7553 0.081 Uiso 1 1 calc R . .
C74 C -0.4190(9) -0.4992(4) 0.8331(6) 0.074(3) Uani 1 1 d . . .
H74A H -0.4617 -0.5356 0.8342 0.089 Uiso 1 1 calc R . .
C75 C -0.3138(8) -0.4956(4) 0.8767(5) 0.065(2) Uani 1 1 d . . .
H75A H -0.2824 -0.5296 0.9098 0.079 Uiso 1 1 calc R . .
C76 C -0.2499(6) -0.4434(4) 0.8745(4) 0.0520(19) Uani 1 1 d . . .
H76A H -0.1754 -0.4425 0.9053 0.062 Uiso 1 1 calc R . .
C81 C -0.3004(5) -0.2593(3) 0.8059(3) 0.0310(14) Uani 1 1 d . . .
C82 C -0.3046(5) -0.2131(3) 0.7524(4) 0.0357(14) Uani 1 1 d . . .
H82A H -0.2622 -0.2172 0.7184 0.043 Uiso 1 1 calc R . .
C83 C -0.3710(5) -0.1604(3) 0.7482(4) 0.0446(16) Uani 1 1 d . . .
H83A H -0.3757 -0.1291 0.7104 0.054 Uiso 1 1 calc R . .
C84 C -0.4301(5) -0.1539(4) 0.7996(4) 0.0494(18) Uani 1 1 d . . .
H84A H -0.4757 -0.1182 0.7966 0.059 Uiso 1 1 calc R . .
C85 C -0.4232(6) -0.1988(3) 0.8547(4) 0.0475(18) Uani 1 1 d . . .
H85A H -0.4619 -0.1931 0.8908 0.057 Uiso 1 1 calc R . .
C86 C -0.3608(5) -0.2518(3) 0.8578(4) 0.0424(17) Uani 1 1 d . . .
H86A H -0.3582 -0.2833 0.8950 0.051 Uiso 1 1 calc R . .
F1 F 0.1396(5) -0.5485(2) 0.9433(3) 0.163(3) Uani 1 1 d D . .
F2 F 0.1652(6) -0.6513(2) 0.9281(4) 0.175(4) Uani 1 1 d D . .
F3 F 0.1033(7) -0.5889(3) 0.8258(3) 0.228(6) Uani 1 1 d D . .
F4 F 0.2769(5) -0.5804(3) 0.9010(5) 0.201(5) Uani 1 1 d D . .
B1 B 0.1713(4) -0.59229(18) 0.8995(2) 0.092(4) Uani 1 1 d D . .

loop_
_atom_site_aniso_label
_atom_site_aniso_U_11
_atom_site_aniso_U_22
_atom_site_aniso_U_33
_atom_site_aniso_U_23
_atom_site_aniso_U_13
_atom_site_aniso_U_12
Os1 0.02263(10) 0.02364(11) 0.02363(11) -0.00628(12) 0.00684(7) -0.00372(11)
P1 0.0268(7) 0.0311(8) 0.0230(7) -0.0051(7) 0.0082(6) -0.0041(7)
P2 0.0234(7) 0.0273(8) 0.0298(8) -0.0109(7) 0.0057(6) -0.0038(6)
P3 0.0272(7) 0.0291(9) 0.0238(8) -0.0038(6) 0.0057(6) -0.0023(7)
P4 0.0290(7) 0.0287(9) 0.0294(8) -0.0080(6) 0.0137(7) -0.0057(6)
N1 0.062(4) 0.027(3) 0.069(5) 0.010(3) 0.032(4) 0.007(3)
C1 0.033(3) 0.044(4) 0.026(3) -0.004(3) 0.008(3) 0.002(3)
C2 0.027(3) 0.040(4) 0.025(3) -0.012(3) 0.005(2) 0.001(3)
C3 0.039(3) 0.041(4) 0.024(3) -0.006(3) 0.011(3) -0.005(3)
C4 0.044(4) 0.043(4) 0.024(3) -0.014(3) 0.018(3) -0.007(3)
C5 0.033(3) 0.034(4) 0.043(4) -0.009(3) 0.020(3) -0.004(3)
C11 0.023(3) 0.030(3) 0.039(4) -0.009(3) 0.014(3) -0.005(3)
C12 0.048(4) 0.046(4) 0.034(4) -0.003(3) 0.013(3) 0.003(3)
C13 0.070(5) 0.046(5) 0.049(5) -0.017(4) 0.015(4) 0.010(4)
C14 0.048(4) 0.035(4) 0.056(5) -0.002(4) 0.017(4) 0.006(3)
C15 0.042(4) 0.040(4) 0.042(4) -0.003(3) 0.009(3) 0.007(3)
C16 0.035(3) 0.030(3) 0.031(3) -0.007(3) 0.009(3) -0.001(3)
C21 0.031(3) 0.033(4) 0.026(3) -0.007(3) 0.006(3) -0.011(3)
C22 0.039(4) 0.041(4) 0.043(4) -0.011(3) 0.019(3) -0.010(3)
C23 0.045(4) 0.058(5) 0.059(5) -0.017(4) 0.025(4) -0.018(4)
C24 0.062(5) 0.054(5) 0.077(6) -0.012(4) 0.035(5) -0.033(4)
C25 0.076(6) 0.035(5) 0.076(6) 0.000(4) 0.021(5) -0.019(4)
C26 0.041(4) 0.035(4) 0.052(4) 0.000(3) 0.016(3) -0.006(3)
C31 0.028(3) 0.034(4) 0.042(4) -0.013(3) 0.010(3) -0.006(3)
C32 0.030(3) 0.035(4) 0.050(4) -0.014(3) 0.002(3) 0.002(3)
C33 0.033(3) 0.039(4) 0.067(5) -0.029(4) 0.005(3) -0.006(3)
C34 0.040(4) 0.035(4) 0.082(6) -0.022(4) 0.025(4) -0.012(3)
C35 0.052(4) 0.036(4) 0.080(6) -0.011(4) 0.032(4) -0.013(3)
C36 0.037(3) 0.039(4) 0.055(4) -0.025(3) 0.022(3) -0.007(3)
C41 0.028(3) 0.033(3) 0.027(3) -0.016(3) 0.001(2) -0.004(3)
C42 0.032(3) 0.039(3) 0.044(4) -0.019(3) 0.010(3) -0.001(3)
C43 0.031(3) 0.062(5) 0.050(4) -0.020(4) 0.004(3) 0.002(3)
C44 0.041(4) 0.059(5) 0.036(4) -0.009(3) 0.004(3) 0.020(4)
C45 0.049(4) 0.048(4) 0.039(4) 0.001(3) 0.009(3) 0.011(4)
C46 0.037(3) 0.041(4) 0.035(4) -0.003(3) 0.009(3) -0.002(3)
C51 0.027(3) 0.029(3) 0.031(3) -0.007(3) 0.007(2) 0.001(3)
C52 0.033(3) 0.044(4) 0.030(3) -0.009(3) 0.002(3) -0.002(3)
C53 0.034(3) 0.051(5) 0.046(4) -0.012(3) 0.012(3) 0.003(3)
C54 0.043(4) 0.072(6) 0.039(4) -0.010(4) 0.001(3) 0.023(4)
C55 0.065(5) 0.051(5) 0.040(4) 0.003(4) 0.003(4) 0.021(4)
C61 0.028(3) 0.028(3) 0.025(3) -0.006(3) 0.007(2) -0.002(3)
C62 0.035(3) 0.031(3) 0.034(3) -0.003(3) 0.003(3) 0.001(3)
C63 0.045(4) 0.042(4) 0.042(4) -0.005(3) 0.018(3) -0.006(3)
C64 0.039(4) 0.034(4) 0.058(5) -0.014(3) 0.015(3) 0.001(3)
C65 0.035(3) 0.045(4) 0.053(4) -0.028(3) 0.007(3) -0.007(3)
C66 0.027(3) 0.033(4) 0.041(4) -0.006(3) 0.007(3) -0.001(3)
C71 0.041(4) 0.035(4) 0.036(4) -0.013(3) 0.022(3) -0.009(3)
C72 0.043(4) 0.047(4) 0.060(5) -0.023(4) 0.028(4) -0.019(3)
C73 0.054(5) 0.074(6) 0.091(7) -0.045(5) 0.045(5) -0.037(5)
C74 0.097(7) 0.047(5) 0.101(8) -0.027(5) 0.065(6) -0.037(5)
C75 0.096(7) 0.046(5) 0.074(6) -0.002(4) 0.054(6) -0.012(5)
C76 0.062(5) 0.053(5) 0.052(5) -0.002(4) 0.034(4) -0.013(4)
C81 0.032(3) 0.036(4) 0.030(3) -0.010(3) 0.016(3) -0.006(3)
C82 0.032(3) 0.034(4) 0.042(4) -0.007(3) 0.013(3) -0.003(3)
C83 0.038(3) 0.044(4) 0.049(4) -0.003(4) 0.010(3) 0.004(4)
C84 0.036(3) 0.045(4) 0.066(5) -0.019(4) 0.016(3) 0.004(4)
C85 0.045(4) 0.043(4) 0.062(5) -0.017(4) 0.028(4) 0.001(3)
C86 0.039(4) 0.038(4) 0.055(4) -0.008(3) 0.023(3) -0.005(3)
F1 0.187(8) 0.104(6) 0.184(8) -0.029(6) 0.035(7) 0.043(6)
F2 0.291(11) 0.101(5) 0.193(8) 0.089(5) 0.161(8) 0.086(6)
F3 0.397(15) 0.131(7) 0.083(5) 0.020(5) -0.032(8) -0.017(9)
F4 0.144(7) 0.118(7) 0.329(14) -0.022(8) 0.054(8) 0.009(6)
B1 0.115(11) 0.094(10) 0.051(7) 0.016(7) 0.004(7) -0.029(9)

loop_
_atom_type_symbol
_atom_type_description
_atom_type_scat_dispersion_real
_atom_type_scat_dispersion_imag
_atom_type_scat_source
C C 0.0033 0.0016 'International Tables Vol C Tables 4.2.6.8 and 6.1.1.4'
H H 0.0000 0.0000 'International Tables Vol C Tables 4.2.6.8 and 6.1.1.4'
B B 0.0013 0.0007 'International Tables Vol C Tables 4.2.6.8 and 6.1.1.4'
N N 0.0061 0.0033 'International Tables Vol C Tables 4.2.6.8 and 6.1.1.4'
F F 0.0171 0.0103 'International Tables Vol C Tables 4.2.6.8 and 6.1.1.4'
P P 0.1023 0.0942 'International Tables Vol C Tables 4.2.6.8 and 6.1.1.4'
Os Os -1.2165 7.6030 'International Tables Vol C Tables 4.2.6.8 and 6.1.1.4'

loop_
_geom_angle_atom_site_label_1
_geom_angle_atom_site_label_2
_geom_angle_atom_site_label_3
_geom_angle
_geom_angle_site_symmetry_1
_geom_angle_site_symmetry_3
_geom_angle_publ_flag
H1OS Os1 C5 171.9(18) . . ?
H1OS Os1 P1 77.5(18) . . ?
C5 Os1 P1 95.45(17) . . ?
H1OS Os1 P2 86.0(18) . . ?
C5 Os1 P2 97.33(19) . . ?
P1 Os1 P2 83.17(5) . . ?
H1OS Os1 P3 90.4(18) . . ?
C5 Os1 P3 86.38(19) . . ?
P1 Os1 P3 96.84(5) . . ?
P2 Os1 P3 176.27(6) . . ?
H1OS Os1 P4 92.8(18) . . ?
C5 Os1 P4 94.08(17) . . ?
P1 Os1 P4 170.30(6) . . ?
P2 Os1 P4 97.43(5) . . ?
P3 Os1 P4 81.94(5) . . ?
C11 P1 C1 104.9(3) . . ?
C11 P1 C21 103.5(3) . . ?
C1 P1 C21 98.8(3) . . ?
C11 P1 Os1 117.6(2) . . ?
C1 P1 Os1 106.6(2) . . ?
C21 P1 Os1 122.7(2) . . ?
C41 P2 C31 101.6(3) . . ?
C41 P2 C2 101.6(3) . . ?
C31 P2 C2 99.7(3) . . ?
C41 P2 Os1 119.06(18) . . ?
C31 P2 Os1 122.0(2) . . ?
C2 P2 Os1 109.43(18) . . ?
C51 P3 C3 104.3(3) . . ?
C51 P3 C61 102.1(3) . . ?
C3 P3 C61 102.5(3) . . ?
C51 P3 Os1 119.92(19) . . ?
C3 P3 Os1 106.0(2) . . ?
C61 P3 Os1 119.80(19) . . ?
C71 P4 C81 101.5(3) . . ?
C71 P4 C4 104.6(3) . . ?
C81 P4 C4 98.6(3) . . ?
C71 P4 Os1 117.6(2) . . ?
C81 P4 Os1 122.6(2) . . ?
C4 P4 Os1 109.13(19) . . ?
H1N N1 C5 157(5) . . ?
N1 H1N F3 127(6) . . ?
C2 C1 P1 110.3(4) . . ?
C1 C2 P2 111.7(4) . . ?
C4 C3 P3 107.4(4) . . ?
C3 C4 P4 112.0(4) . . ?
N1 C5 Os1 178.5(6) . . ?
C12 C11 C16 117.2(6) . . ?
C12 C11 P1 123.5(5) . . ?
C16 C11 P1 119.4(5) . . ?
C13 C12 C11 119.3(7) . . ?
C14 C13 C12 124.1(7) . . ?
C13 C14 C15 118.0(7) . . ?
C16 C15 C14 119.2(6) . . ?
C15 C16 C11 122.2(6) . . ?
C26 C21 C22 120.3(6) . . ?
C26 C21 P1 117.2(5) . . ?
C22 C21 P1 122.4(5) . . ?
C23 C22 C21 119.1(7) . . ?
C24 C23 C22 121.0(7) . . ?
C25 C24 C23 119.4(7) . . ?
C24 C25 C26 121.1(7) . . ?
C25 C26 C21 119.1(7) . . ?
C36 C31 C32 118.3(6) . . ?
C36 C31 P2 121.7(5) . . ?
C32 C31 P2 119.9(5) . . ?
C33 C32 C31 120.4(7) . . ?
C34 C33 C32 121.0(7) . . ?
C33 C34 C35 119.7(7) . . ?
C34 C35 C36 119.6(8) . . ?
C31 C36 C35 121.1(7) . . ?
C46 C41 C42 118.0(6) . . ?
C46 C41 P2 120.2(5) . . ?
C42 C41 P2 121.7(5) . . ?
C43 C42 C41 120.4(7) . . ?
C42 C43 C44 120.6(7) . . ?
C43 C44 C45 119.1(7) . . ?
C46 C45 C44 120.2(7) . . ?
C45 C46 C41 121.7(6) . . ?
C52 C51 C56 119.5(6) . . ?
C52 C51 P3 120.4(5) . . ?
C56 C51 P3 119.9(5) . . ?
C51 C52 C53 119.9(6) . . ?
C52 C53 C54 120.7(7) . . ?
C55 C54 C53 119.3(7) . . ?
C54 C55 C56 120.8(7) . . ?
C55 C56 C51 119.7(7) . . ?
C62 C61 C66 119.8(6) . . ?
C62 C61 P3 121.4(4) . . ?
C66 C61 P3 118.7(5) . . ?
C61 C62 C63 120.6(6) . . ?
C64 C63 C62 118.8(7) . . ?
C63 C64 C65 121.4(6) . . ?
C66 C65 C64 120.1(6) . . ?
C65 C66 C61 119.2(6) . . ?
C72 C71 C76 118.5(6) . . ?
C72 C71 P4 121.5(6) . . ?
C76 C71 P4 119.8(5) . . ?
C71 C72 C73 119.0(8) . . ?
C74 C73 C72 121.9(8) . . ?
C75 C74 C73 118.4(8) . . ?
C74 C75 C76 121.5(9) . . ?
C75 C76 C71 120.8(8) . . ?
C82 C81 C86 119.5(6) . . ?
C82 C81 P4 122.1(4) . . ?
C86 C81 P4 117.9(5) . . ?
C81 C82 C83 120.0(6) . . ?
C84 C83 C82 119.6(7) . . ?
C85 C84 C83 120.5(7) . . ?
C84 C85 C86 120.3(7) . . ?
C85 C86 C81 120.0(7) . . ?
B1 F3 H1N 95.7(15) . . ?
F3 B1 F1 109.37(9) . . ?
F3 B1 F4 109.52(9) . . ?
F1 B1 F4 109.48(9) . . ?
F3 B1 F2 109.45(9) . . ?
F1 B1 F2 109.55(9) . . ?
F4 B1 F2 109.45(9) . . ?

loop_
_geom_bond_atom_site_label_1
_geom_bond_atom_site_label_2
_geom_bond_distance
_geom_bond_site_symmetry_2
_geom_bond_publ_flag
Os1 H1OS 1.70(5) . ?
Os1 C5 1.983(7) . ?
Os1 P1 2.3380(14) . ?
Os1 P2 2.3434(15) . ?
Os1 P3 2.3499(15) . ?
Os1 P4 2.3539(15) . ?
P1 C11 1.818(6) . ?
P1 C1 1.837(6) . ?
P1 C21 1.853(6) . ?
P2 C41 1.827(6) . ?
P2 C31 1.828(6) . ?
P2 C2 1.861(6) . ?
P3 C51 1.827(6) . ?
P3 C3 1.839(6) . ?
P3 C61 1.840(6) . ?
P4 C71 1.828(6) . ?
P4 C81 1.848(6) . ?
P4 C4 1.854(6) . ?
N1 H1N 0.954(10) . ?
N1 C5 1.162(8) . ?
H1N F3 2.09(6) . ?
C1 C2 1.507(8) . ?
C3 C4 1.515(8) . ?
C11 C12 1.385(8) . ?
C11 C16 1.393(8) . ?
C12 C13 1.373(9) . ?
C13 C14 1.338(9) . ?
C14 C15 1.391(9) . ?
C15 C16 1.383(8) . ?
C21 C26 1.391(9) . ?
C21 C22 1.396(8) . ?
C22 C23 1.387(9) . ?
C23 C24 1.380(10) . ?
C24 C25 1.376(11) . ?
C25 C26 1.388(9) . ?
C31 C36 1.377(9) . ?
C31 C32 1.403(8) . ?
C32 C33 1.391(9) . ?
C33 C34 1.366(10) . ?
C34 C35 1.391(10) . ?
C35 C36 1.405(9) . ?
C41 C46 1.376(9) . ?
C41 C42 1.408(8) . ?
C42 C43 1.380(9) . ?
C43 C44 1.382(10) . ?
C44 C45 1.391(10) . ?
C45 C46 1.372(9) . ?
C51 C52 1.379(8) . ?
C51 C56 1.406(9) . ?
C52 C53 1.397(8) . ?
C53 C54 1.398(10) . ?
C54 C55 1.365(11) . ?
C55 C56 1.400(9) . ?
C61 C62 1.375(8) . ?
C61 C66 1.405(8) . ?
C62 C63 1.405(9) . ?
C63 C64 1.365(9) . ?
C64 C65 1.384(9) . ?
C65 C66 1.383(9) . ?
C71 C72 1.388(9) . ?
C71 C76 1.393(10) . ?
C72 C73 1.395(10) . ?
C73 C74 1.392(13) . ?
C74 C75 1.343(12) . ?
C75 C76 1.387(10) . ?
C81 C82 1.378(9) . ?
C81 C86 1.411(8) . ?
C82 C83 1.394(9) . ?
C83 C84 1.388(10) . ?
C84 C85 1.372(10) . ?
C85 C86 1.372(9) . ?
F1 B1 1.3698(9) . ?
F2 B1 1.3698(9) . ?
F3 B1 1.3698(9) . ?
F4 B1 1.3699(9) . ?
